data_1571416
loop_
_publ_author_name
'Carter Martos, Daniel'
'de Abreu, Maxime'
'Hauk, Pascal'
'Fackler, Philipp'
'Wencel-Delord, Joanna'

_publ_section_title
;
 Easy access to polyhalogenated biaryls: regioselective (di)halogenation
 of hypervalent bromines and chlorines.
;
_journal_issue 18
_journal_name_full 'Chemical science'
_journal_page_first 6770
_journal_page_last 6776
_journal_paper_doi 10.1039/d4sc01234h
_journal_volume 15
_journal_year 2024
_chemical_formula_moiety 'C13 H7 Cl O'
_chemical_formula_sum 'C13 H7 Cl O'
_chemical_formula_weight 214.64
_space_group_crystal_system monoclinic
_space_group_IT_number 14
_space_group_name_Hall '-P 2yn'
_space_group_name_H-M_alt 'P 1 21/n 1'
_atom_sites_solution_hydrogens geom
_audit_creation_method SHELXL-2018/3
_audit_update_record
;
2023-12-28 deposited with the CCDC.	2024-04-01 downloaded from the CCDC.
;
_cell_angle_alpha 90
_cell_angle_beta 104.8270(10)
_cell_angle_gamma 90
_cell_formula_units_Z 4
_cell_length_a 7.3449(2)
_cell_length_b 15.5390(3)
_cell_length_c 8.8357(2)
_cell_measurement_reflns_used 9904
_cell_measurement_temperature 120(2)
_cell_measurement_theta_max 27.90
_cell_measurement_theta_min 2.62
_cell_volume 974.86(4)
_computing_cell_refinement 'Bruker SAINT'
_computing_data_collection 'Bruker APEX3'
_computing_data_reduction 'Bruker SAINT'
_computing_molecular_graphics 'Bruker SHELXTL'
_computing_publication_material 'Bruker SHELXTL'
_computing_structure_refinement 'SHELXL-2019/3(Sheldrick, 2019)'
_computing_structure_solution 'SHELXT 2018/2 (Sheldrick, 2018)'
_diffrn_ambient_temperature 120(2)
_diffrn_measured_fraction_theta_full 0.999
_diffrn_measured_fraction_theta_max 0.999
_diffrn_measurement_device_type 'Bruker PHOTON-III CPAD'
_diffrn_measurement_method '\f and \w shuterless scans'
_diffrn_radiation_type MoK\a
_diffrn_radiation_wavelength 0.71073
_diffrn_reflns_av_R_equivalents 0.0233
_diffrn_reflns_av_unetI/netI 0.0130
_diffrn_reflns_Laue_measured_fraction_full 0.999
_diffrn_reflns_Laue_measured_fraction_max 0.999
_diffrn_reflns_limit_h_max 9
_diffrn_reflns_limit_h_min -9
_diffrn_reflns_limit_k_max 18
_diffrn_reflns_limit_k_min -20
_diffrn_reflns_limit_l_max 11
_diffrn_reflns_limit_l_min -11
_diffrn_reflns_number 19777
_diffrn_reflns_point_group_measured_fraction_full 0.999
_diffrn_reflns_point_group_measured_fraction_max 0.999
_diffrn_reflns_theta_full 25.242
_diffrn_reflns_theta_max 27.898
_diffrn_reflns_theta_min 2.622
_diffrn_source 'Mo-ImuS 3.0 microfocus tube'
_exptl_absorpt_coefficient_mu 0.355
_exptl_absorpt_correction_T_max 0.7456
_exptl_absorpt_correction_T_min 0.7059
_exptl_absorpt_correction_type multi-scan
_exptl_absorpt_process_details sadabs
_exptl_crystal_colour yellow
_exptl_crystal_density_diffrn 1.462
_exptl_crystal_density_meas ?
_exptl_crystal_description block
_exptl_crystal_F_000 440
_exptl_crystal_size_max 0.180
_exptl_crystal_size_mid 0.160
_exptl_crystal_size_min 0.140
_refine_diff_density_max 0.603
_refine_diff_density_min -0.284
_refine_diff_density_rms 0.047
_refine_ls_extinction_method none
_refine_ls_goodness_of_fit_ref 1.059
_refine_ls_hydrogen_treatment constr
_refine_ls_matrix_type full
_refine_ls_number_parameters 136
_refine_ls_number_reflns 2335
_refine_ls_number_restraints 0
_refine_ls_restrained_S_all 1.059
_refine_ls_R_factor_all 0.0324
_refine_ls_R_factor_gt 0.0308
_refine_ls_shift/su_max 0.001
_refine_ls_shift/su_mean 0.000
_refine_ls_structure_factor_coef Fsqd
_refine_ls_weighting_details 'w=1/[\s^2^(Fo^2^)+(0.0433P)^2^+0.4810P] where P=(Fo^2^+2Fc^2^)/3'
_refine_ls_weighting_scheme calc
_refine_ls_wR_factor_gt 0.0850
_refine_ls_wR_factor_ref 0.0865
_reflns_Friedel_coverage 0.000
_reflns_number_gt 2202
_reflns_number_total 2335
_reflns_threshold_expression 'I > 2\s(I)'
_cod_data_source_file d4sc01234h2.cif
_cod_data_source_block ejwddc230704
_cod_depositor_comments
;
The following automatic conversions were performed:

data item '_exptl_crystal_density_meas' value 'none' was changed to
'?' -- the value is perceived as not measured.

Automatic conversion script
Id: cif_fix_values 8170 2020-07-09 18:12:32Z antanas 

 Adding full bibliography for 1571414--1571417.cif.
;
_cod_original_sg_symbol_H-M 'P 21/n'
_cod_database_code 1571416
_shelx_shelxl_version_number 2018/3
_shelx_space_group_comment
;
The symmetry employed for this shelxl refinement is uniquely defined
by the following loop, which should always be used as a source of
symmetry information in preference to the above space-group names.
They are only intended as comments.
;
_shelx_estimated_absorpt_t_min 0.939
_shelx_estimated_absorpt_t_max 0.952

loop_
_space_group_symop_operation_xyz
'x, y, z'
'-x+1/2, y+1/2, -z+1/2'
'-x, -y, -z'
'x-1/2, -y-1/2, z-1/2'

loop_
_atom_site_label
_atom_site_type_symbol
_atom_site_fract_x
_atom_site_fract_y
_atom_site_fract_z
_atom_site_U_iso_or_equiv
_atom_site_adp_type
_atom_site_occupancy
_atom_site_site_symmetry_order
_atom_site_calc_flag
_atom_site_refinement_flags_posn
_atom_site_refinement_flags_adp
_atom_site_refinement_flags_occupancy
_atom_site_disorder_assembly
_atom_site_disorder_group
C1 C 0.19431(17) 0.64827(8) 0.53919(14) 0.0218(2) Uani 1 1 d . . . . .
H1 H 0.070918 0.626414 0.528782 0.026 Uiso 1 1 calc R U . . .
C2 C 0.26531(18) 0.71504(8) 0.64382(14) 0.0242(3) Uani 1 1 d . . . . .
H2 H 0.189643 0.737668 0.706964 0.029 Uiso 1 1 calc R U . . .
C3 C 0.44361(18) 0.74908(8) 0.65770(14) 0.0240(3) Uani 1 1 d . . . . .
H3 H 0.488197 0.795082 0.728265 0.029 Uiso 1 1 calc R U . . .
C4 C 0.55694(16) 0.71519(8) 0.56719(14) 0.0207(2) Uani 1 1 d . . . . .
C5 C 0.49213(16) 0.64735(7) 0.46628(13) 0.0183(2) Uani 1 1 d . . . . .
C6 C 0.30891(16) 0.61495(7) 0.45127(13) 0.0182(2) Uani 1 1 d . . . . .
C7 C 0.27431(16) 0.54473(7) 0.33379(13) 0.0191(2) Uani 1 1 d . . . . .
C8 C 0.43784(17) 0.53240(7) 0.28261(13) 0.0191(2) Uani 1 1 d . . . . .
C9 C 0.58312(17) 0.59619(7) 0.36129(13) 0.0189(2) Uani 1 1 d . . . . .
C10 C 0.44900(19) 0.47018(8) 0.17331(14) 0.0244(3) Uani 1 1 d . . . . .
H10 H 0.561552 0.461709 0.141047 0.029 Uiso 1 1 calc R U . . .
C11 C 0.2887(2) 0.42019(9) 0.11200(16) 0.0298(3) Uani 1 1 d . . . . .
H11 H 0.291720 0.377039 0.036517 0.036 Uiso 1 1 calc R U . . .
C12 C 0.1251(2) 0.43308(9) 0.16050(17) 0.0297(3) Uani 1 1 d . . . . .
H12 H 0.017592 0.398658 0.116782 0.036 Uiso 1 1 calc R U . . .
C13 C 0.11481(18) 0.49560(8) 0.27231(15) 0.0244(3) Uani 1 1 d . . . . .
H13 H 0.002470 0.504049 0.304899 0.029 Uiso 1 1 calc R U . . .
Cl1 Cl 0.77701(4) 0.76038(2) 0.58212(4) 0.02894(11) Uani 1 1 d . . . . .
O1 O 0.74048(13) 0.60468(6) 0.34225(11) 0.0257(2) Uani 1 1 d . . . . .

loop_
_atom_site_aniso_label
_atom_site_aniso_U_11
_atom_site_aniso_U_22
_atom_site_aniso_U_33
_atom_site_aniso_U_23
_atom_site_aniso_U_13
_atom_site_aniso_U_12
C1 0.0185(5) 0.0245(6) 0.0221(5) 0.0017(4) 0.0050(4) 0.0027(4)
C2 0.0230(6) 0.0275(6) 0.0223(6) -0.0011(5) 0.0063(5) 0.0063(5)
C3 0.0241(6) 0.0232(6) 0.0224(6) -0.0043(4) 0.0015(5) 0.0035(5)
C4 0.0179(5) 0.0209(5) 0.0212(5) 0.0004(4) 0.0013(4) 0.0005(4)
C5 0.0183(5) 0.0186(5) 0.0177(5) 0.0022(4) 0.0039(4) 0.0019(4)
C6 0.0182(5) 0.0174(5) 0.0180(5) 0.0026(4) 0.0026(4) 0.0018(4)
C7 0.0212(5) 0.0167(5) 0.0185(5) 0.0025(4) 0.0033(4) 0.0015(4)
C8 0.0219(5) 0.0176(5) 0.0173(5) 0.0027(4) 0.0038(4) 0.0013(4)
C9 0.0210(5) 0.0184(5) 0.0172(5) 0.0029(4) 0.0048(4) 0.0014(4)
C10 0.0298(6) 0.0224(6) 0.0211(6) 0.0008(4) 0.0069(5) 0.0033(5)
C11 0.0381(7) 0.0231(6) 0.0259(6) -0.0062(5) 0.0040(5) -0.0005(5)
C12 0.0301(7) 0.0233(6) 0.0314(7) -0.0036(5) 0.0000(5) -0.0051(5)
C13 0.0220(6) 0.0223(6) 0.0278(6) 0.0007(5) 0.0042(5) -0.0013(5)
Cl1 0.02207(17) 0.02892(18) 0.03472(19) -0.00743(12) 0.00524(13) -0.00571(11)
O1 0.0219(4) 0.0288(5) 0.0291(5) -0.0009(4) 0.0113(4) -0.0015(3)

loop_
_atom_type_symbol
_atom_type_description
_atom_type_scat_dispersion_real
_atom_type_scat_dispersion_imag
_atom_type_scat_source
C C 0.0033 0.0016 'International Tables Vol C Tables 4.2.6.8 and 6.1.1.4'
H H 0.0000 0.0000 'International Tables Vol C Tables 4.2.6.8 and 6.1.1.4'
Cl Cl 0.1484 0.1585 'International Tables Vol C Tables 4.2.6.8 and 6.1.1.4'
O O 0.0106 0.0060 'International Tables Vol C Tables 4.2.6.8 and 6.1.1.4'

loop_
_geom_angle_atom_site_label_1
_geom_angle_atom_site_label_2
_geom_angle_atom_site_label_3
_geom_angle
_geom_angle_site_symmetry_1
_geom_angle_site_symmetry_3
_geom_angle_publ_flag
C6 C1 C2 118.11(11) . . ?
C6 C1 H1 120.9 . . ?
C2 C1 H1 120.9 . . ?
C3 C2 C1 121.65(11) . . ?
C3 C2 H2 119.2 . . ?
C1 C2 H2 119.2 . . ?
C2 C3 C4 119.52(11) . . ?
C2 C3 H3 120.2 . . ?
C4 C3 H3 120.2 . . ?
C5 C4 C3 119.92(11) . . ?
C5 C4 Cl1 121.14(9) . . ?
C3 C4 Cl1 118.94(10) . . ?
C4 C5 C6 119.67(11) . . ?
C4 C5 C9 131.83(11) . . ?
C6 C5 C9 108.51(10) . . ?
C1 C6 C5 121.08(11) . . ?
C1 C6 C7 130.43(11) . . ?
C5 C6 C7 108.48(10) . . ?
C13 C7 C8 120.41(11) . . ?
C13 C7 C6 130.96(11) . . ?
C8 C7 C6 108.62(10) . . ?
C10 C8 C7 121.99(11) . . ?
C10 C8 C9 128.80(11) . . ?
C7 C8 C9 109.20(10) . . ?
O1 C9 C8 126.80(11) . . ?
O1 C9 C5 128.05(11) . . ?
C8 C9 C5 105.15(10) . . ?
C8 C10 C11 117.64(12) . . ?
C8 C10 H10 121.2 . . ?
C11 C10 H10 121.2 . . ?
C12 C11 C10 120.61(12) . . ?
C12 C11 H11 119.7 . . ?
C10 C11 H11 119.7 . . ?
C11 C12 C13 121.60(12) . . ?
C11 C12 H12 119.2 . . ?
C13 C12 H12 119.2 . . ?
C7 C13 C12 117.72(12) . . ?
C7 C13 H13 121.1 . . ?
C12 C13 H13 121.1 . . ?

loop_
_geom_bond_atom_site_label_1
_geom_bond_atom_site_label_2
_geom_bond_distance
_geom_bond_site_symmetry_2
_geom_bond_publ_flag
C1 C6 1.3837(16) . ?
C1 C2 1.3987(18) . ?
C1 H1 0.9500 . ?
C2 C3 1.3883(18) . ?
C2 H2 0.9500 . ?
C3 C4 1.3966(17) . ?
C3 H3 0.9500 . ?
C4 C5 1.3840(16) . ?
C4 Cl1 1.7360(12) . ?
C5 C6 1.4109(16) . ?
C5 C9 1.5022(16) . ?
C6 C7 1.4824(16) . ?
C7 C13 1.3874(17) . ?
C7 C8 1.4007(16) . ?
C8 C10 1.3838(17) . ?
C8 C9 1.4915(16) . ?
C9 O1 1.2170(15) . ?
C10 C11 1.3987(19) . ?
C10 H10 0.9500 . ?
C11 C12 1.390(2) . ?
C11 H11 0.9500 . ?
C12 C13 1.4014(19) . ?
C12 H12 0.9500 . ?
C13 H13 0.9500 . ?

loop_
_geom_torsion_atom_site_label_1
_geom_torsion_atom_site_label_2
_geom_torsion_atom_site_label_3
_geom_torsion_atom_site_label_4
_geom_torsion
_geom_torsion_site_symmetry_1
_geom_torsion_site_symmetry_2
_geom_torsion_site_symmetry_3
_geom_torsion_site_symmetry_4
_geom_torsion_publ_flag
C6 C1 C2 C3 1.56(18) . . . . ?
C1 C2 C3 C4 -1.07(19) . . . . ?
C2 C3 C4 C5 -0.93(18) . . . . ?
C2 C3 C4 Cl1 178.30(9) . . . . ?
C3 C4 C5 C6 2.35(17) . . . . ?
Cl1 C4 C5 C6 -176.86(9) . . . . ?
C3 C4 C5 C9 -177.17(11) . . . . ?
Cl1 C4 C5 C9 3.62(18) . . . . ?
C2 C1 C6 C5 -0.10(17) . . . . ?
C2 C1 C6 C7 179.39(11) . . . . ?
C4 C5 C6 C1 -1.85(17) . . . . ?
C9 C5 C6 C1 177.77(10) . . . . ?
C4 C5 C6 C7 178.56(10) . . . . ?
C9 C5 C6 C7 -1.82(12) . . . . ?
C1 C6 C7 C13 3.9(2) . . . . ?
C5 C6 C7 C13 -176.53(12) . . . . ?
C1 C6 C7 C8 -177.25(12) . . . . ?
C5 C6 C7 C8 2.29(13) . . . . ?
C13 C7 C8 C10 -1.70(18) . . . . ?
C6 C7 C8 C10 179.33(10) . . . . ?
C13 C7 C8 C9 177.16(10) . . . . ?
C6 C7 C8 C9 -1.81(13) . . . . ?
C10 C8 C9 O1 0.0(2) . . . . ?
C7 C8 C9 O1 -178.72(11) . . . . ?
C10 C8 C9 C5 179.46(11) . . . . ?
C7 C8 C9 C5 0.70(12) . . . . ?
C4 C5 C9 O1 -0.3(2) . . . . ?
C6 C5 C9 O1 -179.86(12) . . . . ?
C4 C5 C9 C8 -179.71(12) . . . . ?
C6 C5 C9 C8 0.73(12) . . . . ?
C7 C8 C10 C11 1.23(18) . . . . ?
C9 C8 C10 C11 -177.39(11) . . . . ?
C8 C10 C11 C12 -0.18(19) . . . . ?
C10 C11 C12 C13 -0.4(2) . . . . ?
C8 C7 C13 C12 1.04(18) . . . . ?
C6 C7 C13 C12 179.75(12) . . . . ?
C11 C12 C13 C7 0.0(2) . . . . ?
